data_7244812
loop_
_publ_author_name
'Hatcher, Lauren E.'
'Coulson, Ben A.'

_publ_section_title
;
 Exploring the influence of polymorphism and chromophore co-ligands on
 linkage isomer photoswitching in [Pd(bpy4dca)(NO2)2]
;
_journal_name_full CrystEngComm
_journal_paper_doi 10.1039/D2CE00213B
_journal_year 2022
_chemical_formula_moiety 'C14 H12 N4 O8 Pd'
_chemical_formula_sum 'C14 H12 N4 O8 Pd'
_chemical_formula_weight 470.68
_chemical_name_systematic
;
Dinitro-(dimethyl 2,2'-bipyridine-4,4'-dicarboxylate)palladium(II)
;
_chemical_properties_physical Light-sensitive,Photo-sensitive
_space_group_crystal_system monoclinic
_space_group_IT_number 14
_space_group_name_Hall '-P 2yn'
_space_group_name_H-M_alt 'P 1 21/n 1'
_atom_sites_solution_hydrogens geom
_audit_creation_method SHELXL-2018/3
_audit_update_record
;
2022-02-14 deposited with the CCDC.	2022-03-25 downloaded from the CCDC.
;
_cell_angle_alpha 90
_cell_angle_beta 93.898(4)
_cell_angle_gamma 90
_cell_formula_units_Z 4
_cell_length_a 8.5069(4)
_cell_length_b 7.7879(3)
_cell_length_c 24.9206(8)
_cell_measurement_reflns_used 2386
_cell_measurement_temperature 150(2)
_cell_measurement_theta_max 26.4940
_cell_measurement_theta_min 3.6690
_cell_volume 1647.19(11)
_computing_cell_refinement 'CrysAlisPro 1.171.40.67a (Rigaku OD, 2019)'
_computing_data_collection 'CrysAlisPro 1.171.40.67a (Rigaku OD, 2019)'
_computing_data_reduction 'CrysAlisPro 1.171.40.67a (Rigaku OD, 2019)'
_computing_structure_refinement 'SHELXL-2018/3 (Sheldrick, 2018)'
_computing_structure_solution 'SHELXT 2018/2 (Sheldrick, 2018)'
_diffrn_ambient_temperature 150(2)
_diffrn_detector_area_resol_mean 10.3795
_diffrn_measured_fraction_theta_full 0.997
_diffrn_measured_fraction_theta_max 0.997
_diffrn_measurement_device_type 'Xcalibur, Atlas, Gemini ultra'
_diffrn_measurement_method '\w scans'
_diffrn_radiation_type MoK\a
_diffrn_radiation_wavelength 0.71073
_diffrn_reflns_av_R_equivalents 0.0450
_diffrn_reflns_av_unetI/netI 0.0786
_diffrn_reflns_Laue_measured_fraction_full 0.997
_diffrn_reflns_Laue_measured_fraction_max 0.997
_diffrn_reflns_limit_h_max 10
_diffrn_reflns_limit_h_min -7
_diffrn_reflns_limit_k_max 9
_diffrn_reflns_limit_k_min -9
_diffrn_reflns_limit_l_max 30
_diffrn_reflns_limit_l_min -31
_diffrn_reflns_number 6784
_diffrn_reflns_point_group_measured_fraction_full 0.997
_diffrn_reflns_point_group_measured_fraction_max 0.997
_diffrn_reflns_theta_full 25.242
_diffrn_reflns_theta_max 26.371
_diffrn_reflns_theta_min 3.277
_diffrn_source 'fine-focus sealed X-ray tube'
_diffrn_source_type 'Enhance (Mo) X-ray Source'
_exptl_absorpt_coefficient_mu 1.182
_exptl_absorpt_correction_T_max 1.00000
_exptl_absorpt_correction_T_min 0.91836
_exptl_absorpt_correction_type multi-scan
_exptl_absorpt_process_details
;
CrysAlisPro 1.171.40.67a (Rigaku Oxford Diffraction, 2019)
Empirical absorption correction using spherical harmonics,
 implemented in SCALE3 ABSPACK scaling algorithm.
;
_exptl_crystal_colour yellow
_exptl_crystal_density_diffrn 1.898
_exptl_crystal_description block
_exptl_crystal_F_000 936
_exptl_crystal_recrystallization_method 'Re-crystallisation from solvent: Acetonitrile/water'
_exptl_crystal_size_max 0.300
_exptl_crystal_size_mid 0.200
_exptl_crystal_size_min 0.100
_refine_diff_density_max 1.077
_refine_diff_density_min -0.741
_refine_diff_density_rms 0.116
_refine_ls_extinction_method none
_refine_ls_goodness_of_fit_ref 1.036
_refine_ls_hydrogen_treatment constr
_refine_ls_matrix_type full
_refine_ls_number_parameters 266
_refine_ls_number_reflns 3369
_refine_ls_number_restraints 258
_refine_ls_restrained_S_all 1.021
_refine_ls_R_factor_all 0.0827
_refine_ls_R_factor_gt 0.0511
_refine_ls_shift/su_max 0.001
_refine_ls_shift/su_mean 0.000
_refine_ls_structure_factor_coef Fsqd
_refine_ls_weighting_details 'w=1/[\s^2^(Fo^2^)+(0.0327P)^2^+2.2745P] where P=(Fo^2^+2Fc^2^)/3'
_refine_ls_weighting_scheme calc
_refine_ls_wR_factor_gt 0.0952
_refine_ls_wR_factor_ref 0.1110
_reflns_Friedel_coverage 0.000
_reflns_number_gt 2378
_reflns_number_total 3369
_reflns_threshold_expression 'I > 2\s(I)'
_cod_data_source_file d2ce00213b3.cif
_cod_data_source_block Poly2_1h-470nm_150K
_cod_original_sg_symbol_H-M 'P 21/n'
_cod_database_code 7244812
_shelx_shelxl_version_number 2018/3
_shelx_space_group_comment
;
The symmetry employed for this shelxl refinement is uniquely defined
by the following loop, which should always be used as a source of
symmetry information in preference to the above space-group names.
They are only intended as comments.
;
_shelx_estimated_absorpt_t_min 0.718
_shelx_estimated_absorpt_t_max 0.891

loop_
_space_group_symop_operation_xyz
'x, y, z'
'-x+1/2, y+1/2, -z+1/2'
'-x, -y, -z'
'x-1/2, -y-1/2, z-1/2'

loop_
_atom_site_label
_atom_site_type_symbol
_atom_site_fract_x
_atom_site_fract_y
_atom_site_fract_z
_atom_site_U_iso_or_equiv
_atom_site_adp_type
_atom_site_occupancy
_atom_site_site_symmetry_order
_atom_site_calc_flag
_atom_site_refinement_flags_posn
_atom_site_refinement_flags_adp
_atom_site_refinement_flags_occupancy
_atom_site_disorder_assembly
_atom_site_disorder_group
Pd1 Pd 0.30167(6) 0.54891(5) 0.50619(2) 0.03567(17) Uani 1 1 d . . . . .
O5 O 0.6439(5) 0.9706(5) 0.73373(15) 0.0464(10) Uani 1 1 d . . . . .
O6 O 0.5780(4) 0.7163(4) 0.76757(13) 0.0338(8) Uani 1 1 d . . . . .
O7 O 0.2316(4) -0.0111(4) 0.72255(13) 0.0301(8) Uani 1 1 d . . . . .
O8 O 0.0561(4) -0.1212(4) 0.66070(13) 0.0372(9) Uani 1 1 d . . . . .
N3 N 0.3926(5) 0.6542(5) 0.57580(15) 0.0284(9) Uani 1 1 d . . . . .
N4 N 0.2588(5) 0.3552(5) 0.55740(15) 0.0289(9) Uani 1 1 d . . . . .
C1 C 0.4673(6) 0.8058(6) 0.5810(2) 0.0341(12) Uani 1 1 d . . . . .
H1 H 0.478014 0.874448 0.549931 0.041 Uiso 1 1 calc R U . . .
C2 C 0.5291(6) 0.8646(7) 0.6303(2) 0.0317(11) Uani 1 1 d . . . . .
H2 H 0.580688 0.972771 0.633097 0.038 Uiso 1 1 calc R U . . .
C3 C 0.5152(6) 0.7649(6) 0.6755(2) 0.0271(10) Uani 1 1 d . . . . .
C4 C 0.4399(6) 0.6075(6) 0.67025(19) 0.0266(10) Uani 1 1 d . . . . .
H4 H 0.429000 0.537013 0.700881 0.032 Uiso 1 1 calc R U . . .
C5 C 0.3807(6) 0.5540(6) 0.61979(19) 0.0257(10) Uani 1 1 d . . . . .
C6 C 0.3010(6) 0.3877(6) 0.60976(19) 0.0259(10) Uani 1 1 d . . . . .
C7 C 0.2730(6) 0.2700(6) 0.64936(19) 0.0254(10) Uani 1 1 d . . . . .
H7 H 0.304732 0.293506 0.685918 0.030 Uiso 1 1 calc R U . . .
C8 C 0.1977(6) 0.1165(6) 0.63505(19) 0.0271(10) Uani 1 1 d . . . . .
C9 C 0.1541(6) 0.0852(7) 0.5817(2) 0.0329(12) Uani 1 1 d . . . . .
H9 H 0.101916 -0.018546 0.571138 0.040 Uiso 1 1 calc R U . . .
C10 C 0.1872(7) 0.2069(7) 0.5437(2) 0.0359(13) Uani 1 1 d . . . . .
H10 H 0.158362 0.184683 0.506866 0.043 Uiso 1 1 calc R U . . .
C11 C 0.5859(6) 0.8299(7) 0.7283(2) 0.0298(10) Uani 1 1 d . . . . .
C12 C 0.6566(7) 0.7623(7) 0.8189(2) 0.0408(14) Uani 1 1 d . . . . .
H12A H 0.766080 0.793938 0.813786 0.061 Uiso 1 1 calc R U . . .
H12B H 0.654709 0.664242 0.843488 0.061 Uiso 1 1 calc R U . . .
H12C H 0.602240 0.859910 0.834177 0.061 Uiso 1 1 calc R U . . .
C13 C 0.1653(6) -0.0099(6) 0.6780(2) 0.0277(10) Uani 1 1 d . . . . .
C14 C 0.0090(7) -0.2475(7) 0.6999(2) 0.0430(15) Uani 1 1 d . . . . .
H14A H -0.069504 -0.325402 0.682601 0.065 Uiso 1 1 calc R U . . .
H14B H -0.036504 -0.188300 0.729861 0.065 Uiso 1 1 calc R U . . .
H14C H 0.101440 -0.313491 0.713412 0.065 Uiso 1 1 calc R U . . .
N1 N 0.3192(14) 0.7585(15) 0.4612(4) 0.0460(18) Uani 0.453(6) 1 d D . P A 1
O1 O 0.3976(11) 0.7484(12) 0.4225(3) 0.0531(17) Uani 0.453(6) 1 d D . P A 1
O2 O 0.2461(14) 0.8888(14) 0.4689(5) 0.0557(19) Uani 0.453(6) 1 d D . P A 1
N1A N 0.2996(11) 0.8745(12) 0.4510(4) 0.0460(18) Uani 0.547(6) 1 d D . P A 2
O1A O 0.3825(10) 0.7389(12) 0.4576(4) 0.0531(17) Uani 0.547(6) 1 d D . P A 2
O2A O 0.1727(10) 0.8677(11) 0.4751(4) 0.0557(19) Uani 0.547(6) 1 d D . P A 2
N2 N 0.1773(12) 0.4518(13) 0.4406(4) 0.0477(16) Uani 0.478(5) 1 d D . P A 3
O3 O 0.2511(10) 0.4355(14) 0.4011(3) 0.0627(18) Uani 0.478(5) 1 d D . P A 3
O4 O 0.0397(10) 0.4216(14) 0.4396(4) 0.0584(19) Uani 0.478(5) 1 d D . P A 3
N2A N 0.1301(11) 0.4061(12) 0.4142(3) 0.0477(16) Uani 0.522(5) 1 d D . P A 4
O3A O 0.2607(9) 0.3927(13) 0.4409(3) 0.0627(18) Uani 0.522(5) 1 d D . P A 4
O4A O 0.0469(9) 0.5282(12) 0.4278(4) 0.0584(19) Uani 0.522(5) 1 d D . P A 4

loop_
_atom_site_aniso_label
_atom_site_aniso_U_11
_atom_site_aniso_U_22
_atom_site_aniso_U_33
_atom_site_aniso_U_23
_atom_site_aniso_U_13
_atom_site_aniso_U_12
Pd1 0.0522(3) 0.0326(3) 0.0219(2) 0.00394(19) 0.00063(19) -0.0050(2)
O5 0.060(3) 0.0379(18) 0.042(2) -0.0094(17) 0.009(2) -0.0157(18)
O6 0.036(2) 0.0355(19) 0.0297(16) -0.0060(13) -0.0002(15) -0.0046(16)
O7 0.032(2) 0.0319(19) 0.0268(15) 0.0003(14) 0.0024(13) -0.0028(16)
O8 0.050(2) 0.0303(18) 0.0298(19) 0.0047(15) -0.0073(16) -0.0117(16)
N3 0.032(2) 0.0290(18) 0.0246(17) 0.0012(14) 0.0025(16) -0.0008(16)
N4 0.035(2) 0.0302(19) 0.0217(16) 0.0019(15) 0.0015(15) 0.0002(17)
C1 0.039(3) 0.027(2) 0.036(2) 0.0029(19) 0.003(2) -0.0013(19)
C2 0.033(3) 0.026(2) 0.037(2) 0.0002(16) 0.0060(18) -0.002(2)
C3 0.024(3) 0.027(2) 0.0300(18) -0.0040(15) 0.0077(17) 0.0031(17)
C4 0.028(3) 0.027(2) 0.0254(19) 0.0016(17) 0.0056(18) 0.0015(18)
C5 0.024(2) 0.0289(19) 0.0249(17) 0.0014(14) 0.0058(16) 0.0023(17)
C6 0.027(3) 0.0284(19) 0.0224(17) 0.0007(14) 0.0020(16) 0.0022(17)
C7 0.027(3) 0.0278(19) 0.021(2) -0.0002(15) 0.0016(18) 0.0017(17)
C8 0.029(3) 0.0262(19) 0.0256(18) 0.0005(15) -0.0009(17) 0.0023(18)
C9 0.040(3) 0.030(2) 0.0281(18) -0.0020(16) -0.0022(18) -0.004(2)
C10 0.049(3) 0.037(2) 0.021(2) -0.0031(17) -0.002(2) -0.006(2)
C11 0.028(3) 0.0318(19) 0.0310(18) -0.0083(14) 0.0100(17) 0.0001(17)
C12 0.044(3) 0.044(3) 0.034(2) -0.014(2) -0.004(2) -0.004(3)
C13 0.034(2) 0.022(2) 0.0269(17) -0.0025(16) 0.0017(15) 0.0010(17)
C14 0.057(4) 0.034(3) 0.037(3) 0.008(2) -0.002(3) -0.011(3)
N1 0.059(5) 0.045(3) 0.035(3) 0.010(3) 0.007(3) 0.001(3)
O1 0.063(4) 0.063(3) 0.034(3) 0.021(3) 0.008(3) 0.014(3)
O2 0.065(5) 0.041(3) 0.064(4) 0.009(3) 0.022(3) -0.001(3)
N1A 0.059(5) 0.045(3) 0.035(3) 0.010(3) 0.007(3) 0.001(3)
O1A 0.063(4) 0.063(3) 0.034(3) 0.021(3) 0.008(3) 0.014(3)
O2A 0.065(5) 0.041(3) 0.064(4) 0.009(3) 0.022(3) -0.001(3)
N2 0.048(3) 0.062(4) 0.032(3) -0.005(3) 0.000(2) -0.005(3)
O3 0.052(3) 0.102(5) 0.035(2) -0.006(3) 0.001(2) 0.003(3)
O4 0.047(3) 0.070(4) 0.058(4) -0.011(4) 0.000(2) -0.002(3)
N2A 0.048(3) 0.062(4) 0.032(3) -0.005(3) 0.000(2) -0.005(3)
O3A 0.052(3) 0.102(5) 0.035(2) -0.006(3) 0.001(2) 0.003(3)
O4A 0.047(3) 0.070(4) 0.058(4) -0.011(4) 0.000(2) -0.002(3)

loop_
_atom_type_symbol
_atom_type_description
_atom_type_scat_dispersion_real
_atom_type_scat_dispersion_imag
_atom_type_scat_source
C C 0.0033 0.0016 'International Tables Vol C Tables 4.2.6.8 and 6.1.1.4'
H H 0.0000 0.0000 'International Tables Vol C Tables 4.2.6.8 and 6.1.1.4'
N N 0.0061 0.0033 'International Tables Vol C Tables 4.2.6.8 and 6.1.1.4'
O O 0.0106 0.0060 'International Tables Vol C Tables 4.2.6.8 and 6.1.1.4'
Pd Pd -0.9988 1.0072 'International Tables Vol C Tables 4.2.6.8 and 6.1.1.4'

loop_
_geom_angle_atom_site_label_1
_geom_angle_atom_site_label_2
_geom_angle_atom_site_label_3
_geom_angle
_geom_angle_site_symmetry_1
_geom_angle_site_symmetry_3
_geom_angle_publ_flag
N1 Pd1 N3 96.4(4) . . ?
N1 Pd1 N4 171.5(3) . . ?
N3 Pd1 N4 80.59(16) . . ?
N3 Pd1 N2 171.1(3) . . ?
N4 Pd1 N2 97.1(3) . . ?
N3 Pd1 O3A 163.5(2) . . ?
N4 Pd1 O3A 91.7(3) . . ?
N3 Pd1 O1A 95.1(3) . . ?
N4 Pd1 O1A 170.9(3) . . ?
C11 O6 C12 116.3(4) . . ?
C13 O8 C14 116.3(4) . . ?
C1 N3 C5 119.3(4) . . ?
C1 N3 Pd1 126.1(3) . . ?
C5 N3 Pd1 114.5(3) . . ?
C10 N4 C6 119.5(4) . . ?
C10 N4 Pd1 125.5(3) . . ?
C6 N4 Pd1 114.9(3) . . ?
N3 C1 C2 121.7(5) . . ?
N3 C1 H1 119.1 . . ?
C2 C1 H1 119.1 . . ?
C3 C2 C1 119.4(5) . . ?
C3 C2 H2 120.3 . . ?
C1 C2 H2 120.3 . . ?
C2 C3 C4 119.1(5) . . ?
C2 C3 C11 118.4(5) . . ?
C4 C3 C11 122.5(5) . . ?
C3 C4 C5 119.2(5) . . ?
C3 C4 H4 120.4 . . ?
C5 C4 H4 120.4 . . ?
N3 C5 C4 121.2(5) . . ?
N3 C5 C6 115.3(4) . . ?
C4 C5 C6 123.5(4) . . ?
N4 C6 C7 121.2(5) . . ?
N4 C6 C5 114.6(4) . . ?
C7 C6 C5 124.2(4) . . ?
C6 C7 C8 119.1(4) . . ?
C6 C7 H7 120.5 . . ?
C8 C7 H7 120.5 . . ?
C9 C8 C7 119.2(5) . . ?
C9 C8 C13 121.6(5) . . ?
C7 C8 C13 119.1(4) . . ?
C8 C9 C10 119.0(5) . . ?
C8 C9 H9 120.5 . . ?
C10 C9 H9 120.5 . . ?
N4 C10 C9 121.9(4) . . ?
N4 C10 H10 119.1 . . ?
C9 C10 H10 119.1 . . ?
O5 C11 O6 124.4(5) . . ?
O5 C11 C3 122.9(5) . . ?
O6 C11 C3 112.7(4) . . ?
O6 C12 H12A 109.5 . . ?
O6 C12 H12B 109.5 . . ?
H12A C12 H12B 109.5 . . ?
O6 C12 H12C 109.5 . . ?
H12A C12 H12C 109.5 . . ?
H12B C12 H12C 109.5 . . ?
O7 C13 O8 124.6(5) . . ?
O7 C13 C8 124.4(5) . . ?
O8 C13 C8 111.0(4) . . ?
O8 C14 H14A 109.5 . . ?
O8 C14 H14B 109.5 . . ?
H14A C14 H14B 109.5 . . ?
O8 C14 H14C 109.5 . . ?
H14A C14 H14C 109.5 . . ?
H14B C14 H14C 109.5 . . ?
O1 N1 O2 119.7(11) . . ?
O1 N1 Pd1 117.4(8) . . ?
O2 N1 Pd1 122.6(8) . . ?
O2A N1A O1A 112.7(8) . . ?
N1A O1A Pd1 117.8(6) . . ?
O4 N2 O3 121.6(10) . . ?
O4 N2 Pd1 123.2(8) . . ?
O3 N2 Pd1 115.1(8) . . ?
O4A N2A O3A 114.7(8) . . ?
N2A O3A Pd1 117.9(7) . . ?

loop_
_geom_bond_atom_site_label_1
_geom_bond_atom_site_label_2
_geom_bond_distance
_geom_bond_site_symmetry_2
_geom_bond_publ_flag
Pd1 N1 1.992(12) . ?
Pd1 N3 2.024(4) . ?
Pd1 N4 2.025(4) . ?
Pd1 N2 2.031(10) . ?
Pd1 O3A 2.043(9) . ?
Pd1 O1A 2.059(9) . ?
O5 C11 1.205(6) . ?
O6 C11 1.324(6) . ?
O6 C12 1.448(5) . ?
O7 C13 1.211(5) . ?
O8 C13 1.321(6) . ?
O8 C14 1.461(6) . ?
N3 C1 1.343(6) . ?
N3 C5 1.355(6) . ?
N4 C10 1.339(6) . ?
N4 C6 1.354(6) . ?
C1 C2 1.382(7) . ?
C1 H1 0.9500 . ?
C2 C3 1.379(7) . ?
C2 H2 0.9500 . ?
C3 C4 1.385(7) . ?
C3 C11 1.498(7) . ?
C4 C5 1.386(7) . ?
C4 H4 0.9500 . ?
C5 C6 1.475(7) . ?
C6 C7 1.379(7) . ?
C7 C8 1.392(7) . ?
C7 H7 0.9500 . ?
C8 C9 1.378(7) . ?
C8 C13 1.493(7) . ?
C9 C10 1.381(7) . ?
C9 H9 0.9500 . ?
C10 H10 0.9500 . ?
C12 H12A 0.9800 . ?
C12 H12B 0.9800 . ?
C12 H12C 0.9800 . ?
C14 H14A 0.9800 . ?
C14 H14B 0.9800 . ?
C14 H14C 0.9800 . ?
N1 O1 1.211(9) . ?
N1 O2 1.212(9) . ?
N1A O2A 1.272(8) . ?
N1A O1A 1.274(8) . ?
N2 O4 1.193(8) . ?
N2 O3 1.211(8) . ?
N2A O4A 1.246(8) . ?
N2A O3A 1.259(8) . ?

loop_
_geom_hbond_atom_site_label_D
_geom_hbond_atom_site_label_H
_geom_hbond_atom_site_label_A
_geom_hbond_distance_DH
_geom_hbond_distance_HA
_geom_hbond_distance_DA
_geom_hbond_angle_DHA
_geom_hbond_site_symmetry_A
_geom_hbond_publ_flag
C1 H1 N1^a 0.95 2.67 3.181(13) 114.4 . yes
C1 H1 O1A^b 0.95 2.61 3.153(11) 116.7 . yes
C2 H2 O1^a 0.95 2.59 3.364(11) 138.9 3_676 yes
C2 H2 N1A^b 0.95 2.67 3.281(10) 122.4 3_676 yes
C4 H4 O7 0.95 2.45 3.263(6) 143.6 2_556 yes
C9 H9 O2A^b 0.95 2.66 3.162(11) 113.7 1_545 yes
C10 H10 O2^a 0.95 2.62 3.161(12) 116.6 1_545 yes
C10 H10 O2A^b 0.95 2.60 3.144(11) 116.9 1_545 yes
C10 H10 N2^c 0.95 2.67 3.197(11) 115.7 . yes
C10 H10 O4^c 0.95 2.65 3.265(12) 123.2 . yes
C10 H10 O3A^d 0.95 2.51 3.045(10) 116.0 . yes
C12 H12C O3^c 0.98 2.58 3.186(11) 120.5 4_676 yes
C12 H12C O4A^d 0.98 2.56 3.352(12) 137.5 4_676 yes
C14 H14A O3^c 0.98 2.65 3.551(11) 152.7 3_556 yes
C14 H14A N2A^d 0.98 2.51 3.248(10) 131.7 3_556 yes
C14 H14C O7 0.98 2.57 3.499(6) 157.4 2_546 yes

loop_
_geom_torsion_atom_site_label_1
_geom_torsion_atom_site_label_2
_geom_torsion_atom_site_label_3
_geom_torsion_atom_site_label_4
_geom_torsion
_geom_torsion_site_symmetry_1
_geom_torsion_site_symmetry_2
_geom_torsion_site_symmetry_3
_geom_torsion_site_symmetry_4
_geom_torsion_publ_flag
C5 N3 C1 C2 -1.7(8) . . . . ?
Pd1 N3 C1 C2 -178.2(4) . . . . ?
N3 C1 C2 C3 0.6(8) . . . . ?
C1 C2 C3 C4 0.2(8) . . . . ?
C1 C2 C3 C11 178.8(5) . . . . ?
C2 C3 C4 C5 0.1(8) . . . . ?
C11 C3 C4 C5 -178.5(5) . . . . ?
C1 N3 C5 C4 2.0(7) . . . . ?
Pd1 N3 C5 C4 179.0(4) . . . . ?
C1 N3 C5 C6 -178.2(5) . . . . ?
Pd1 N3 C5 C6 -1.2(5) . . . . ?
C3 C4 C5 N3 -1.2(7) . . . . ?
C3 C4 C5 C6 179.0(5) . . . . ?
C10 N4 C6 C7 0.6(8) . . . . ?
Pd1 N4 C6 C7 177.4(4) . . . . ?
C10 N4 C6 C5 179.2(5) . . . . ?
Pd1 N4 C6 C5 -4.0(6) . . . . ?
N3 C5 C6 N4 3.5(6) . . . . ?
C4 C5 C6 N4 -176.7(5) . . . . ?
N3 C5 C6 C7 -178.0(5) . . . . ?
C4 C5 C6 C7 1.8(8) . . . . ?
N4 C6 C7 C8 -1.0(8) . . . . ?
C5 C6 C7 C8 -179.5(5) . . . . ?
C6 C7 C8 C9 0.5(8) . . . . ?
C6 C7 C8 C13 -179.1(5) . . . . ?
C7 C8 C9 C10 0.4(8) . . . . ?
C13 C8 C9 C10 180.0(5) . . . . ?
C6 N4 C10 C9 0.3(8) . . . . ?
Pd1 N4 C10 C9 -176.1(4) . . . . ?
C8 C9 C10 N4 -0.8(9) . . . . ?
C12 O6 C11 O5 -5.2(8) . . . . ?
C12 O6 C11 C3 174.4(4) . . . . ?
C2 C3 C11 O5 5.6(8) . . . . ?
C4 C3 C11 O5 -175.8(5) . . . . ?
C2 C3 C11 O6 -174.0(5) . . . . ?
C4 C3 C11 O6 4.5(7) . . . . ?
C14 O8 C13 O7 3.2(8) . . . . ?
C14 O8 C13 C8 -177.5(4) . . . . ?
C9 C8 C13 O7 161.4(5) . . . . ?
C7 C8 C13 O7 -19.1(8) . . . . ?
C9 C8 C13 O8 -17.9(7) . . . . ?
C7 C8 C13 O8 161.6(5) . . . . ?
O2A N1A O1A Pd1 -2.2(11) . . . . ?
O4A N2A O3A Pd1 7.6(12) . . . . ?
